data_7247316
loop_
_publ_author_name
'Dutta, Dipjyoti'
'Gogoi, Anamika'
'Dutta, Rupjyoti'
'Harmalkar, Sarvesh S.'
'Lama, Prem'
'Dey, Sandeep Kumar'

_publ_section_title
;
 C--H hydrogen bond and halogen bond directed self-assembly of ethereal
 podands and C--X&#x22EF;F&#x2212;/HF2&#x2212; halogen bonding in solution
;
_journal_issue 40
_journal_name_full CrystEngComm
_journal_page_first 5650
_journal_page_last 5659
_journal_paper_doi 10.1039/D3CE00599B
_journal_volume 25
_journal_year 2023
_chemical_formula_sum 'C33 H27 N3 O3'
_chemical_formula_weight 513.57
_chemical_melting_point 573
_chemical_name_systematic 1,3,5-tris(4-cyano-phenoxymethyl)mesitylene
_space_group_crystal_system monoclinic
_space_group_IT_number 15
_space_group_name_Hall '-C 2yc'
_space_group_name_H-M_alt 'C 1 2/c 1'
_atom_sites_solution_hydrogens geom
_atom_sites_solution_primary direct
_atom_sites_solution_secondary difmap
_audit_creation_method SHELXL-2019/2
_audit_update_record
;
2023-06-09 deposited with the CCDC.	2023-09-04 downloaded from the CCDC.
;
_cell_angle_alpha 90
_cell_angle_beta 119.415(11)
_cell_angle_gamma 90
_cell_formula_units_Z 8
_cell_length_a 30.916(10)
_cell_length_b 8.682(3)
_cell_length_c 25.527(8)
_cell_measurement_reflns_used 4985
_cell_measurement_temperature 298(2)
_cell_measurement_theta_max 23.15
_cell_measurement_theta_min 2.46
_cell_volume 5968(3)
_computing_cell_refinement 'Bruker SAINT'
_computing_data_collection 'Bruker APEX3'
_computing_data_reduction 'Bruker SAINT'
_computing_structure_refinement 'SHELXL-2019/2 (Sheldrick, 2019)'
_diffrn_ambient_temperature 298(2)
_diffrn_measured_fraction_theta_full 0.998
_diffrn_measured_fraction_theta_max 0.998
_diffrn_measurement_device_type 'Bruker APEX-III detector'
_diffrn_measurement_method '\f and \w scans'
_diffrn_radiation_type MoK\a
_diffrn_radiation_wavelength 0.71073
_diffrn_reflns_av_R_equivalents 0.0776
_diffrn_reflns_av_unetI/netI 0.0617
_diffrn_reflns_Laue_measured_fraction_full 0.998
_diffrn_reflns_Laue_measured_fraction_max 0.998
_diffrn_reflns_limit_h_max 34
_diffrn_reflns_limit_h_min -36
_diffrn_reflns_limit_k_max 10
_diffrn_reflns_limit_k_min -10
_diffrn_reflns_limit_l_max 30
_diffrn_reflns_limit_l_min -26
_diffrn_reflns_number 24223
_diffrn_reflns_point_group_measured_fraction_full 0.998
_diffrn_reflns_point_group_measured_fraction_max 0.998
_diffrn_reflns_theta_full 25.000
_diffrn_reflns_theta_max 25.000
_diffrn_reflns_theta_min 2.465
_exptl_absorpt_coefficient_mu 0.074
_exptl_absorpt_correction_type multi-scan
_exptl_absorpt_process_details SADABS
_exptl_crystal_colour colorless
_exptl_crystal_density_diffrn 1.143
_exptl_crystal_description block
_exptl_crystal_F_000 2160
_exptl_crystal_recrystallization_method 'Re-crystallisation from solvent: acetone acetonitrile'
_exptl_crystal_size_max 0.240
_exptl_crystal_size_mid 0.220
_exptl_crystal_size_min 0.210
_exptl_transmission_factor_max 0.7453
_exptl_transmission_factor_min 0.6011
_refine_diff_density_max 0.299
_refine_diff_density_min -0.232
_refine_diff_density_rms 0.049
_refine_ls_extinction_method none
_refine_ls_goodness_of_fit_ref 1.095
_refine_ls_hydrogen_treatment constr
_refine_ls_matrix_type full
_refine_ls_number_parameters 364
_refine_ls_number_reflns 5245
_refine_ls_number_restraints 0
_refine_ls_restrained_S_all 1.095
_refine_ls_R_factor_all 0.1527
_refine_ls_R_factor_gt 0.0999
_refine_ls_shift/su_max 0.000
_refine_ls_shift/su_mean 0.000
_refine_ls_structure_factor_coef Fsqd
_refine_ls_weighting_details 'w=1/[\s^2^(Fo^2^)+(0.0899P)^2^+11.2321P] where P=(Fo^2^+2Fc^2^)/3'
_refine_ls_weighting_scheme calc
_refine_ls_wR_factor_gt 0.2278
_refine_ls_wR_factor_ref 0.2567
_reflns_Friedel_coverage 0.000
_reflns_number_gt 3224
_reflns_number_total 5245
_reflns_threshold_expression 'I > 2\s(I)'
_cod_data_source_file d3ce00599b2.cif
_cod_data_source_block POD_CN
_cod_depositor_comments 'Adding full bibliography for 7247314--7247317.cif.'
_cod_original_sg_symbol_H-M 'C 2/c'
_cod_database_code 7247316
_shelx_shelxl_version_number 2019/2
_shelx_space_group_comment
;
The symmetry employed for this shelxl refinement is uniquely defined
by the following loop, which should always be used as a source of
symmetry information in preference to the above space-group names.
They are only intended as comments.
;
_shelx_estimated_absorpt_t_min 0.982
_shelx_estimated_absorpt_t_max 0.985

loop_
_space_group_symop_operation_xyz
'x, y, z'
'-x, y, -z+1/2'
'x+1/2, y+1/2, z'
'-x+1/2, y+1/2, -z+1/2'
'-x, -y, -z'
'x, -y, z-1/2'
'-x+1/2, -y+1/2, -z'
'x+1/2, -y+1/2, z-1/2'

loop_
_atom_site_label
_atom_site_type_symbol
_atom_site_fract_x
_atom_site_fract_y
_atom_site_fract_z
_atom_site_U_iso_or_equiv
_atom_site_adp_type
_atom_site_occupancy
_atom_site_site_symmetry_order
_atom_site_calc_flag
_atom_site_refinement_flags_posn
_atom_site_refinement_flags_adp
_atom_site_refinement_flags_occupancy
_atom_site_disorder_assembly
_atom_site_disorder_group
O1 O 0.23608(11) 0.4034(3) 0.61817(13) 0.0712(9) Uani 1 1 d . . . . .
O2 O 0.16087(11) 0.5124(3) 0.35104(13) 0.0718(9) Uani 1 1 d . . . . .
O3 O 0.37690(11) 0.4474(3) 0.49628(16) 0.0822(10) Uani 1 1 d . . . . .
N1A N 0.1462(4) -0.0067(15) 0.7639(5) 0.1101(15) Uani 0.5 1 d . . P A 1
N2A N -0.0534(5) 0.6041(16) 0.0939(6) 0.1101(15) Uani 0.5 1 d . . P B 1
N3A N 0.6232(4) 0.2710(14) 0.6154(5) 0.1101(15) Uani 0.5 1 d . . P C 1
C1A C 0.1643(4) 0.0675(17) 0.7413(6) 0.0883(14) Uani 0.5 1 d . . P A 1
C2 C 0.1774(2) 0.1530(6) 0.7056(2) 0.0958(17) Uani 1 1 d . . . . .
C3 C 0.1646(2) 0.3057(7) 0.6896(3) 0.1032(19) Uani 1 1 d . . . . .
H3 H 0.141726 0.353378 0.697943 0.124 Uiso 1 1 calc R U . . .
C4 C 0.1854(2) 0.3864(6) 0.6617(2) 0.0858(15) Uani 1 1 d . . . . .
H4 H 0.176758 0.489103 0.651479 0.103 Uiso 1 1 calc R U . . .
C5 C 0.21898(17) 0.3172(5) 0.64850(19) 0.0650(11) Uani 1 1 d . . . . .
C6 C 0.2327(2) 0.1648(5) 0.6659(2) 0.0860(15) Uani 1 1 d . . . . .
H6 H 0.256209 0.117190 0.658660 0.103 Uiso 1 1 calc R U . . .
C7 C 0.2113(2) 0.0857(6) 0.6937(3) 0.1047(19) Uani 1 1 d . . . . .
H7 H 0.220161 -0.016436 0.704688 0.126 Uiso 1 1 calc R U . . .
C8 C 0.25739(17) 0.3220(5) 0.5871(2) 0.0693(12) Uani 1 1 d . . . . .
H8A H 0.236598 0.234681 0.565723 0.083 Uiso 1 1 calc R U . . .
H8B H 0.289992 0.283464 0.615934 0.083 Uiso 1 1 calc R U . . .
C9 C 0.26170(15) 0.4275(4) 0.54353(18) 0.0553(10) Uani 1 1 d . . . . .
C10 C 0.21816(15) 0.4814(4) 0.49318(19) 0.0575(10) Uani 1 1 d . . . . .
C11 C 0.16804(15) 0.4386(5) 0.4855(2) 0.0746(13) Uani 1 1 d . . . . .
H11A H 0.170263 0.340382 0.503958 0.112 Uiso 1 1 calc R U . . .
H11B H 0.144192 0.432817 0.443431 0.112 Uiso 1 1 calc R U . . .
H11C H 0.157789 0.515301 0.504233 0.112 Uiso 1 1 calc R U . . .
C12 C 0.22252(15) 0.5720(4) 0.45054(18) 0.0554(10) Uani 1 1 d . . . . .
C13 C 0.26887(15) 0.6060(4) 0.45618(18) 0.0560(10) Uani 1 1 d . . . . .
C14 C 0.2725(2) 0.6936(5) 0.4071(2) 0.0820(14) Uani 1 1 d . . . . .
H14A H 0.244389 0.668923 0.368809 0.123 Uiso 1 1 calc R U . . .
H14B H 0.302478 0.665011 0.407130 0.123 Uiso 1 1 calc R U . . .
H14C H 0.272824 0.802217 0.414296 0.123 Uiso 1 1 calc R U . . .
C15 C 0.31160(15) 0.5536(4) 0.50696(19) 0.0567(10) Uani 1 1 d . . . . .
C16 C 0.30830(14) 0.4668(4) 0.55121(18) 0.0555(10) Uani 1 1 d . . . . .
C17 C 0.35508(17) 0.4119(6) 0.6069(2) 0.0819(14) Uani 1 1 d . . . . .
H17A H 0.353113 0.438006 0.642179 0.123 Uiso 1 1 calc R U . . .
H17B H 0.383570 0.460957 0.608544 0.123 Uiso 1 1 calc R U . . .
H17C H 0.358041 0.302287 0.604937 0.123 Uiso 1 1 calc R U . . .
C18 C 0.17631(16) 0.6302(5) 0.39710(19) 0.0667(12) Uani 1 1 d . . . . .
H18A H 0.150517 0.648045 0.407585 0.080 Uiso 1 1 calc R U . . .
H18B H 0.182934 0.726172 0.382894 0.080 Uiso 1 1 calc R U . . .
C19 C 0.11870(16) 0.5355(5) 0.29812(18) 0.0616(11) Uani 1 1 d . . . . .
C20 C 0.08928(18) 0.6669(5) 0.2841(2) 0.0774(13) Uani 1 1 d . . . . .
H20 H 0.097981 0.745835 0.312140 0.093 Uiso 1 1 calc R U . . .
C21 C 0.04767(19) 0.6797(6) 0.2292(2) 0.0848(14) Uani 1 1 d . . . . .
H21 H 0.028697 0.769032 0.219934 0.102 Uiso 1 1 calc R U . . .
C22 C 0.03323(18) 0.5643(6) 0.1876(2) 0.0827(14) Uani 1 1 d . . . . .
C23 C 0.0630(2) 0.4326(6) 0.2015(2) 0.0920(16) Uani 1 1 d . . . . .
H23 H 0.054240 0.354025 0.173275 0.110 Uiso 1 1 calc R U . . .
C24 C 0.10482(19) 0.4189(5) 0.2562(2) 0.0806(14) Uani 1 1 d . . . . .
H24 H 0.124110 0.330309 0.265275 0.097 Uiso 1 1 calc R U . . .
C25A C -0.0168(6) 0.5843(18) 0.1366(7) 0.0883(14) Uani 0.5 1 d . . P B 1
C26 C 0.36221(16) 0.5862(5) 0.5147(2) 0.0718(12) Uani 1 1 d . . . . .
H26A H 0.360829 0.672533 0.489752 0.086 Uiso 1 1 calc R U . . .
H26B H 0.385602 0.610279 0.556288 0.086 Uiso 1 1 calc R U . . .
C27 C 0.42615(18) 0.4148(6) 0.5188(2) 0.0781(14) Uani 1 1 d . . . . .
C32A C 0.4427(7) 0.270(2) 0.5145(7) 0.080(5) Uani 0.5 1 d . . P C 1
H32A H 0.419992 0.190331 0.496060 0.097 Uiso 0.5 1 calc R U P C 1
C31A C 0.4928(7) 0.242(2) 0.5374(6) 0.090(5) Uani 0.5 1 d . . P C 1
H31A H 0.504020 0.146753 0.532467 0.108 Uiso 0.5 1 calc R U P C 1
C30A C 0.5223(13) 0.347(4) 0.5646(18) 0.097(4) Uani 0.5 1 d . . P C 1
C29 C 0.5139(2) 0.4651(9) 0.5769(3) 0.1052(19) Uani 1 1 d . . . . .
H29 H 0.539719 0.531278 0.601059 0.126 Uiso 1 1 calc R U . C 1
C28 C 0.46441(19) 0.5107(7) 0.5556(2) 0.0896(15) Uani 1 1 d . . . . .
H28 H 0.457588 0.605995 0.566547 0.108 Uiso 1 1 calc R U . . .
C33A C 0.5802(5) 0.3067(15) 0.5954(5) 0.0883(14) Uani 0.5 1 d . . P C 1
C31B C 0.4775(7) 0.228(2) 0.5075(8) 0.097(4) Uani 0.5 1 d . . P C 2
H31B H 0.481619 0.137465 0.490840 0.116 Uiso 0.5 1 calc R U P C 2
N2B N -0.0402(5) 0.5918(16) 0.0799(6) 0.1101(15) Uani 0.5 1 d . . P B 2
C25B C -0.0056(6) 0.5753(18) 0.1259(7) 0.0883(14) Uani 0.5 1 d . . P B 2
N3B N 0.6060(4) 0.2112(14) 0.5852(5) 0.1101(15) Uani 0.5 1 d . . P C 2
C33B C 0.5648(5) 0.2536(15) 0.5674(5) 0.0883(14) Uani 0.5 1 d . . P C 2
C30B C 0.5266(11) 0.313(4) 0.5591(16) 0.101(9) Uani 0.5 1 d . . P C 2
C32B C 0.4292(9) 0.282(3) 0.4865(9) 0.097(4) Uani 0.5 1 d . . P C 2
H32B H 0.401438 0.237460 0.454557 0.116 Uiso 0.5 1 calc R U P C 2
N1B N 0.1195(4) -0.0095(15) 0.7375(5) 0.1101(15) Uani 0.5 1 d . . P A 2
C1B C 0.1417(4) 0.0625(17) 0.7211(6) 0.0883(14) Uani 0.5 1 d . . P A 2

loop_
_atom_site_aniso_label
_atom_site_aniso_U_11
_atom_site_aniso_U_22
_atom_site_aniso_U_33
_atom_site_aniso_U_23
_atom_site_aniso_U_13
_atom_site_aniso_U_12
O1 0.109(2) 0.0424(16) 0.092(2) 0.0003(15) 0.0727(19) 0.0104(15)
O2 0.078(2) 0.0523(17) 0.0671(19) -0.0127(14) 0.0222(17) 0.0194(15)
O3 0.078(2) 0.066(2) 0.125(3) -0.0335(19) 0.068(2) -0.0108(16)
N1A 0.089(4) 0.134(3) 0.111(4) 0.019(3) 0.051(3) 0.006(3)
N2A 0.089(4) 0.134(3) 0.111(4) 0.019(3) 0.051(3) 0.006(3)
N3A 0.089(4) 0.134(3) 0.111(4) 0.019(3) 0.051(3) 0.006(3)
C1A 0.077(4) 0.106(3) 0.087(4) 0.013(3) 0.044(3) 0.007(3)
C2 0.152(5) 0.074(3) 0.105(4) 0.017(3) 0.097(4) 0.018(3)
C3 0.144(5) 0.088(4) 0.134(5) 0.013(4) 0.112(4) 0.031(4)
C4 0.129(4) 0.062(3) 0.105(4) 0.012(3) 0.087(4) 0.028(3)
C5 0.091(3) 0.052(2) 0.067(3) 0.001(2) 0.050(3) 0.009(2)
C6 0.125(4) 0.061(3) 0.109(4) 0.022(3) 0.086(4) 0.034(3)
C7 0.170(6) 0.066(3) 0.126(5) 0.025(3) 0.110(5) 0.032(4)
C8 0.088(3) 0.054(3) 0.087(3) 0.002(2) 0.059(3) 0.017(2)
C9 0.071(3) 0.040(2) 0.068(3) -0.0035(19) 0.044(2) 0.0067(19)
C10 0.068(3) 0.038(2) 0.074(3) -0.012(2) 0.041(2) 0.0003(19)
C11 0.065(3) 0.066(3) 0.101(3) -0.014(3) 0.047(3) -0.006(2)
C12 0.061(2) 0.036(2) 0.065(3) -0.0098(18) 0.028(2) 0.0087(18)
C13 0.071(3) 0.036(2) 0.068(3) -0.0050(19) 0.038(2) 0.0050(19)
C14 0.114(4) 0.054(3) 0.094(3) 0.003(2) 0.063(3) 0.004(3)
C15 0.068(3) 0.040(2) 0.071(3) -0.018(2) 0.042(2) -0.0063(19)
C16 0.063(2) 0.047(2) 0.059(2) -0.0118(19) 0.032(2) 0.0066(19)
C17 0.078(3) 0.084(3) 0.077(3) -0.006(3) 0.032(3) 0.010(3)
C18 0.079(3) 0.042(2) 0.072(3) -0.009(2) 0.032(2) 0.013(2)
C19 0.070(3) 0.055(3) 0.056(3) -0.002(2) 0.028(2) 0.005(2)
C20 0.083(3) 0.062(3) 0.079(3) -0.004(2) 0.033(3) 0.019(3)
C21 0.083(3) 0.076(3) 0.083(4) 0.008(3) 0.031(3) 0.018(3)
C22 0.072(3) 0.076(3) 0.080(3) 0.012(3) 0.022(3) -0.004(3)
C23 0.106(4) 0.079(4) 0.068(3) -0.011(3) 0.025(3) -0.010(3)
C24 0.092(3) 0.060(3) 0.076(3) -0.012(2) 0.031(3) 0.010(3)
C25A 0.077(4) 0.106(3) 0.087(4) 0.013(3) 0.044(3) 0.007(3)
C26 0.074(3) 0.058(3) 0.097(3) -0.021(2) 0.053(3) -0.006(2)
C27 0.080(3) 0.067(3) 0.114(4) 0.000(3) 0.069(3) -0.001(3)
C32A 0.081(10) 0.052(7) 0.125(13) 0.001(8) 0.063(10) 0.007(6)
C31A 0.078(11) 0.090(11) 0.093(10) -0.007(9) 0.036(10) 0.041(8)
C30A 0.114(11) 0.076(6) 0.141(11) 0.011(8) 0.093(10) 0.022(6)
C29 0.092(4) 0.123(6) 0.110(4) 0.019(4) 0.057(4) 0.015(4)
C28 0.074(3) 0.091(4) 0.114(4) -0.002(3) 0.054(3) 0.007(3)
C33A 0.077(4) 0.106(3) 0.087(4) 0.013(3) 0.044(3) 0.007(3)
C31B 0.114(11) 0.076(6) 0.141(11) 0.011(8) 0.093(10) 0.022(6)
N2B 0.089(4) 0.134(3) 0.111(4) 0.019(3) 0.051(3) 0.006(3)
C25B 0.077(4) 0.106(3) 0.087(4) 0.013(3) 0.044(3) 0.007(3)
N3B 0.089(4) 0.134(3) 0.111(4) 0.019(3) 0.051(3) 0.006(3)
C33B 0.077(4) 0.106(3) 0.087(4) 0.013(3) 0.044(3) 0.007(3)
C30B 0.073(9) 0.12(2) 0.140(17) 0.065(15) 0.078(11) 0.070(11)
C32B 0.114(11) 0.076(6) 0.141(11) 0.011(8) 0.093(10) 0.022(6)
N1B 0.089(4) 0.134(3) 0.111(4) 0.019(3) 0.051(3) 0.006(3)
C1B 0.077(4) 0.106(3) 0.087(4) 0.013(3) 0.044(3) 0.007(3)

loop_
_atom_type_symbol
_atom_type_description
_atom_type_scat_dispersion_real
_atom_type_scat_dispersion_imag
_atom_type_scat_source
C C 0.0033 0.0016 'International Tables Vol C Tables 4.2.6.8 and 6.1.1.4'
H H 0.0000 0.0000 'International Tables Vol C Tables 4.2.6.8 and 6.1.1.4'
N N 0.0061 0.0033 'International Tables Vol C Tables 4.2.6.8 and 6.1.1.4'
O O 0.0106 0.0060 'International Tables Vol C Tables 4.2.6.8 and 6.1.1.4'

loop_
_geom_angle_atom_site_label_1
_geom_angle_atom_site_label_2
_geom_angle_atom_site_label_3
_geom_angle
_geom_angle_site_symmetry_1
_geom_angle_site_symmetry_3
_geom_angle_publ_flag
C5 O1 C8 117.1(3) . . ?
C19 O2 C18 118.4(3) . . ?
C27 O3 C26 119.9(4) . . ?
N1A C1A C2 169.8(12) . . ?
C7 C2 C1A 115.1(7) . . ?
C7 C2 C3 119.0(5) . . ?
C1A C2 C3 125.1(7) . . ?
C7 C2 C1B 124.1(7) . . ?
C3 C2 C1B 115.1(7) . . ?
C4 C3 C2 120.4(5) . . ?
C4 C3 H3 119.8 . . ?
C2 C3 H3 119.8 . . ?
C3 C4 C5 120.5(5) . . ?
C3 C4 H4 119.7 . . ?
C5 C4 H4 119.7 . . ?
O1 C5 C4 116.8(4) . . ?
O1 C5 C6 124.2(4) . . ?
C4 C5 C6 119.0(4) . . ?
C7 C6 C5 119.5(4) . . ?
C7 C6 H6 120.3 . . ?
C5 C6 H6 120.3 . . ?
C2 C7 C6 121.5(5) . . ?
C2 C7 H7 119.2 . . ?
C6 C7 H7 119.2 . . ?
O1 C8 C9 109.9(3) . . ?
O1 C8 H8A 109.7 . . ?
C9 C8 H8A 109.7 . . ?
O1 C8 H8B 109.7 . . ?
C9 C8 H8B 109.7 . . ?
H8A C8 H8B 108.2 . . ?
C16 C9 C10 120.3(4) . . ?
C16 C9 C8 120.5(4) . . ?
C10 C9 C8 119.2(4) . . ?
C12 C10 C9 118.8(4) . . ?
C12 C10 C11 121.4(4) . . ?
C9 C10 C11 119.8(4) . . ?
C10 C11 H11A 109.5 . . ?
C10 C11 H11B 109.5 . . ?
H11A C11 H11B 109.5 . . ?
C10 C11 H11C 109.5 . . ?
H11A C11 H11C 109.5 . . ?
H11B C11 H11C 109.5 . . ?
C13 C12 C10 121.5(4) . . ?
C13 C12 C18 119.5(4) . . ?
C10 C12 C18 118.9(4) . . ?
C15 C13 C12 118.7(4) . . ?
C15 C13 C14 120.7(4) . . ?
C12 C13 C14 120.5(4) . . ?
C13 C14 H14A 109.5 . . ?
C13 C14 H14B 109.5 . . ?
H14A C14 H14B 109.5 . . ?
C13 C14 H14C 109.5 . . ?
H14A C14 H14C 109.5 . . ?
H14B C14 H14C 109.5 . . ?
C13 C15 C16 120.8(4) . . ?
C13 C15 C26 120.6(4) . . ?
C16 C15 C26 118.6(4) . . ?
C9 C16 C15 119.7(4) . . ?
C9 C16 C17 119.7(4) . . ?
C15 C16 C17 120.5(4) . . ?
C16 C17 H17A 109.5 . . ?
C16 C17 H17B 109.5 . . ?
H17A C17 H17B 109.5 . . ?
C16 C17 H17C 109.5 . . ?
H17A C17 H17C 109.5 . . ?
H17B C17 H17C 109.5 . . ?
O2 C18 C12 106.7(3) . . ?
O2 C18 H18A 110.4 . . ?
C12 C18 H18A 110.4 . . ?
O2 C18 H18B 110.4 . . ?
C12 C18 H18B 110.4 . . ?
H18A C18 H18B 108.6 . . ?
O2 C19 C24 116.4(4) . . ?
O2 C19 C20 124.4(4) . . ?
C24 C19 C20 119.2(4) . . ?
C21 C20 C19 119.9(4) . . ?
C21 C20 H20 120.0 . . ?
C19 C20 H20 120.0 . . ?
C20 C21 C22 121.5(5) . . ?
C20 C21 H21 119.3 . . ?
C22 C21 H21 119.3 . . ?
C21 C22 C23 118.6(5) . . ?
C21 C22 C25B 125.5(8) . . ?
C23 C22 C25B 115.0(8) . . ?
C21 C22 C25A 113.8(7) . . ?
C23 C22 C25A 126.8(8) . . ?
C24 C23 C22 120.3(5) . . ?
C24 C23 H23 119.8 . . ?
C22 C23 H23 119.8 . . ?
C23 C24 C19 120.5(5) . . ?
C23 C24 H24 119.8 . . ?
C19 C24 H24 119.8 . . ?
N2A C25A C22 173.2(12) . . ?
O3 C26 C15 105.8(3) . . ?
O3 C26 H26A 110.6 . . ?
C15 C26 H26A 110.6 . . ?
O3 C26 H26B 110.6 . . ?
C15 C26 H26B 110.6 . . ?
H26A C26 H26B 108.7 . . ?
O3 C27 C28 124.7(4) . . ?
O3 C27 C32A 122.3(9) . . ?
C28 C27 C32A 112.2(9) . . ?
O3 C27 C32B 107.2(10) . . ?
C28 C27 C32B 126.8(10) . . ?
C31A C32A C27 120.4(13) . . ?
C31A C32A H32A 119.8 . . ?
C27 C32A H32A 119.8 . . ?
C30A C31A C32A 118.5(19) . . ?
C30A C31A H31A 120.8 . . ?
C32A C31A H31A 120.8 . . ?
C29 C30A C31A 128(3) . . ?
C29 C30A C33A 114(3) . . ?
C31A C30A C33A 117(2) . . ?
C30A C29 C28 120(2) . . ?
C28 C29 C30B 121.7(14) . . ?
C30A C29 H29 120.0 . . ?
C28 C29 H29 120.0 . . ?
C27 C28 C29 120.1(6) . . ?
C27 C28 H28 119.9 . . ?
C29 C28 H28 119.9 . . ?
N3A C33A C30A 175.8(18) . . ?
C32B C31B C30B 123.7(16) . . ?
C32B C31B H31B 118.1 . . ?
C30B C31B H31B 118.1 . . ?
N2B C25B C22 170.9(12) . . ?
N3B C33B C30B 168(2) . . ?
C33B C30B C29 134(3) . . ?
C33B C30B C31B 113(2) . . ?
C29 C30B C31B 111.4(16) . . ?
C31B C32B C27 114.0(17) . . ?
C31B C32B H32B 123.0 . . ?
C27 C32B H32B 123.0 . . ?
N1B C1B C2 173.2(12) . . ?

loop_
_geom_bond_atom_site_label_1
_geom_bond_atom_site_label_2
_geom_bond_distance
_geom_bond_site_symmetry_2
_geom_bond_publ_flag
O1 C5 1.357(5) . ?
O1 C8 1.441(4) . ?
O2 C19 1.355(5) . ?
O2 C18 1.451(5) . ?
O3 C27 1.367(5) . ?
O3 C26 1.445(5) . ?
N1A C1A 1.175(16) . ?
N2A C25A 1.133(19) . ?
N3A C33A 1.208(15) . ?
C1A C2 1.380(14) . ?
C2 C7 1.358(7) . ?
C2 C3 1.386(7) . ?
C2 C1B 1.555(15) . ?
C3 C4 1.364(7) . ?
C3 H3 0.9300 . ?
C4 C5 1.378(6) . ?
C4 H4 0.9300 . ?
C5 C6 1.393(6) . ?
C6 C7 1.369(7) . ?
C6 H6 0.9300 . ?
C7 H7 0.9300 . ?
C8 C9 1.496(6) . ?
C8 H8A 0.9700 . ?
C8 H8B 0.9700 . ?
C9 C16 1.398(5) . ?
C9 C10 1.408(6) . ?
C10 C12 1.402(6) . ?
C10 C11 1.510(6) . ?
C11 H11A 0.9600 . ?
C11 H11B 0.9600 . ?
C11 H11C 0.9600 . ?
C12 C13 1.400(5) . ?
C12 C18 1.498(6) . ?
C13 C15 1.397(6) . ?
C13 C14 1.515(6) . ?
C14 H14A 0.9600 . ?
C14 H14B 0.9600 . ?
C14 H14C 0.9600 . ?
C15 C16 1.403(6) . ?
C15 C26 1.505(5) . ?
C16 C17 1.523(6) . ?
C17 H17A 0.9600 . ?
C17 H17B 0.9600 . ?
C17 H17C 0.9600 . ?
C18 H18A 0.9700 . ?
C18 H18B 0.9700 . ?
C19 C24 1.380(6) . ?
C19 C20 1.392(6) . ?
C20 C21 1.364(6) . ?
C20 H20 0.9300 . ?
C21 C22 1.367(7) . ?
C21 H21 0.9300 . ?
C22 C23 1.400(7) . ?
C22 C25B 1.440(17) . ?
C22 C25A 1.463(17) . ?
C23 C24 1.365(7) . ?
C23 H23 0.9300 . ?
C24 H24 0.9300 . ?
C26 H26A 0.9700 . ?
C26 H26B 0.9700 . ?
C27 C28 1.373(7) . ?
C27 C32A 1.384(18) . ?
C27 C32B 1.44(2) . ?
C32A C31A 1.381(19) . ?
C32A H32A 0.9300 . ?
C31A C30A 1.23(5) . ?
C31A H31A 0.9300 . ?
C30A C29 1.14(3) . ?
C30A C33A 1.60(3) . ?
C29 C28 1.405(7) . ?
C29 C30B 1.51(3) . ?
C29 H29 0.9300 . ?
C28 H28 0.9300 . ?
C31B C32B 1.40(2) . ?
C31B C30B 1.62(4) . ?
C31B H31B 0.9300 . ?
N2B C25B 1.144(19) . ?
N3B C33B 1.181(15) . ?
C33B C30B 1.21(2) . ?
C32B H32B 0.9300 . ?
N1B C1B 1.148(16) . ?

loop_
_geom_torsion_atom_site_label_1
_geom_torsion_atom_site_label_2
_geom_torsion_atom_site_label_3
_geom_torsion_atom_site_label_4
_geom_torsion
_geom_torsion_site_symmetry_1
_geom_torsion_site_symmetry_2
_geom_torsion_site_symmetry_3
_geom_torsion_site_symmetry_4
_geom_torsion_publ_flag
N1A C1A C2 C7 -113(8) . . . . ?
N1A C1A C2 C3 77(8) . . . . ?
C7 C2 C3 C4 0.8(10) . . . . ?
C1A C2 C3 C4 170.2(8) . . . . ?
C1B C2 C3 C4 -164.5(7) . . . . ?
C2 C3 C4 C5 0.6(9) . . . . ?
C8 O1 C5 C4 -160.0(4) . . . . ?
C8 O1 C5 C6 19.0(6) . . . . ?
C3 C4 C5 O1 177.0(5) . . . . ?
C3 C4 C5 C6 -2.1(8) . . . . ?
O1 C5 C6 C7 -176.7(5) . . . . ?
C4 C5 C6 C7 2.3(8) . . . . ?
C1A C2 C7 C6 -171.0(8) . . . . ?
C3 C2 C7 C6 -0.6(10) . . . . ?
C1B C2 C7 C6 163.3(7) . . . . ?
C5 C6 C7 C2 -0.9(9) . . . . ?
C5 O1 C8 C9 165.0(4) . . . . ?
O1 C8 C9 C16 115.5(4) . . . . ?
O1 C8 C9 C10 -67.3(5) . . . . ?
C16 C9 C10 C12 1.4(5) . . . . ?
C8 C9 C10 C12 -175.9(3) . . . . ?
C16 C9 C10 C11 -179.8(4) . . . . ?
C8 C9 C10 C11 3.0(5) . . . . ?
C9 C10 C12 C13 1.7(5) . . . . ?
C11 C10 C12 C13 -177.1(4) . . . . ?
C9 C10 C12 C18 -179.7(3) . . . . ?
C11 C10 C12 C18 1.5(5) . . . . ?
C10 C12 C13 C15 -2.8(5) . . . . ?
C18 C12 C13 C15 178.6(3) . . . . ?
C10 C12 C13 C14 175.2(4) . . . . ?
C18 C12 C13 C14 -3.4(5) . . . . ?
C12 C13 C15 C16 0.8(5) . . . . ?
C14 C13 C15 C16 -177.2(4) . . . . ?
C12 C13 C15 C26 179.4(3) . . . . ?
C14 C13 C15 C26 1.4(5) . . . . ?
C10 C9 C16 C15 -3.3(5) . . . . ?
C8 C9 C16 C15 173.9(3) . . . . ?
C10 C9 C16 C17 178.1(3) . . . . ?
C8 C9 C16 C17 -4.7(5) . . . . ?
C13 C15 C16 C9 2.3(5) . . . . ?
C26 C15 C16 C9 -176.4(3) . . . . ?
C13 C15 C16 C17 -179.2(3) . . . . ?
C26 C15 C16 C17 2.2(5) . . . . ?
C19 O2 C18 C12 178.2(4) . . . . ?
C13 C12 C18 O2 90.2(4) . . . . ?
C10 C12 C18 O2 -88.4(4) . . . . ?
C18 O2 C19 C24 -178.5(4) . . . . ?
C18 O2 C19 C20 1.3(6) . . . . ?
O2 C19 C20 C21 179.4(4) . . . . ?
C24 C19 C20 C21 -0.8(7) . . . . ?
C19 C20 C21 C22 1.6(8) . . . . ?
C20 C21 C22 C23 -2.0(8) . . . . ?
C20 C21 C22 C25B -170.5(7) . . . . ?
C20 C21 C22 C25A 168.6(7) . . . . ?
C21 C22 C23 C24 1.7(8) . . . . ?
C25B C22 C23 C24 171.4(7) . . . . ?
C25A C22 C23 C24 -167.5(7) . . . . ?
C22 C23 C24 C19 -1.0(8) . . . . ?
O2 C19 C24 C23 -179.6(5) . . . . ?
C20 C19 C24 C23 0.5(7) . . . . ?
C27 O3 C26 C15 -154.3(4) . . . . ?
C13 C15 C26 O3 -99.5(4) . . . . ?
C16 C15 C26 O3 79.2(5) . . . . ?
C26 O3 C27 C28 -4.7(7) . . . . ?
C26 O3 C27 C32A 164.4(8) . . . . ?
C26 O3 C27 C32B -172.3(8) . . . . ?
O3 C27 C32A C31A 179.4(10) . . . . ?
C28 C27 C32A C31A -10.2(15) . . . . ?
C27 C32A C31A C30A 4(3) . . . . ?
C32A C31A C30A C29 5(5) . . . . ?
C32A C31A C30A C33A 174.8(16) . . . . ?
C31A C30A C29 C28 -6(5) . . . . ?
C33A C30A C29 C28 -176.2(13) . . . . ?
O3 C27 C28 C29 179.2(5) . . . . ?
C32A C27 C28 C29 9.1(10) . . . . ?
C32B C27 C28 C29 -15.7(12) . . . . ?
C30A C29 C28 C27 -2(2) . . . . ?
C30B C29 C28 C27 1.5(15) . . . . ?
N3B C33B C30B C29 30(11) . . . . ?
N3B C33B C30B C31B -164(8) . . . . ?
C28 C29 C30B C33B 174(3) . . . . ?
C28 C29 C30B C31B 8(2) . . . . ?
C32B C31B C30B C33B -174.7(18) . . . . ?
C32B C31B C30B C29 -6(3) . . . . ?
C30B C31B C32B C27 -5(2) . . . . ?
O3 C27 C32B C31B -175.7(11) . . . . ?
C28 C27 C32B C31B 17.1(17) . . . . ?
